data_7702856
loop_
_publ_author_name
'Baker, Robert J.'
'Farley, Robert D.'
'Jones, Cameron'
'Kloth, Marc'
'Murphy, Damien M.'

_publ_section_title
;
 The reactivity of diazabutadienes toward low oxidation state Group 13
 iodides and the synthesis of a new gallium(i) carbene analogue
;
_journal_issue 20
_journal_name_full 'Journal of the Chemical Society, Dalton Transactions'
_journal_page_first 3844
_journal_paper_doi 10.1039/b206605j
_journal_year 2002
_chemical_formula_sum 'C88 H144 Ga2 K2 N4 O18'
_chemical_formula_weight 1763.72
_space_group_IT_number 14
_space_group_name_Hall '-P 2ybc'
_space_group_name_H-M_alt 'P 1 21/c 1'
_symmetry_cell_setting monoclinic
_symmetry_space_group_name_H-M 'P 1 21/c 1'
_atom_sites_solution_hydrogens geom
_atom_sites_solution_primary direct
_atom_sites_solution_secondary difmap
_audit_creation_method SHELXL-97
_cell_angle_alpha 90.00
_cell_angle_beta 104.70(3)
_cell_angle_gamma 90.00
_cell_formula_units_Z 4
_cell_length_a 20.844(4)
_cell_length_b 26.080(5)
_cell_length_c 17.719(4)
_cell_measurement_temperature 150(2)
_cell_volume 9317(4)
_computing_structure_refinement 'SHELXL-97 (Sheldrick, 1997)'
_computing_structure_solution 'SHELXS-97 (Sheldrick, 1990)'
_diffrn_ambient_temperature 150(2)
_diffrn_measured_fraction_theta_full 0.990
_diffrn_measured_fraction_theta_max 0.990
_diffrn_measurement_device_type 'Nonius Kappa CCD'
_diffrn_radiation_monochromator graphite
_diffrn_radiation_source 'fine-focus sealed tube'
_diffrn_radiation_type MoK\a
_diffrn_radiation_wavelength 0.71073
_diffrn_reflns_av_R_equivalents 0.0964
_diffrn_reflns_av_sigmaI/netI 0.0698
_diffrn_reflns_limit_h_max 27
_diffrn_reflns_limit_h_min -26
_diffrn_reflns_limit_k_max 33
_diffrn_reflns_limit_k_min -33
_diffrn_reflns_limit_l_max 22
_diffrn_reflns_limit_l_min -22
_diffrn_reflns_number 137685
_diffrn_reflns_theta_full 27.51
_diffrn_reflns_theta_max 27.51
_diffrn_reflns_theta_min 2.92
_exptl_absorpt_coefficient_mu 0.733
_exptl_absorpt_correction_T_max 0.9303
_exptl_absorpt_correction_T_min 0.8101
_exptl_absorpt_correction_type 'Sortav (Blessing 1995)'
_exptl_crystal_density_diffrn 1.257
_exptl_crystal_density_method 'not measured'
_exptl_crystal_F_000 3776
_exptl_crystal_size_max 0.30
_exptl_crystal_size_mid 0.10
_exptl_crystal_size_min 0.10
_refine_diff_density_max 1.063
_refine_diff_density_min -0.419
_refine_diff_density_rms 0.072
_refine_ls_extinction_method none
_refine_ls_goodness_of_fit_ref 1.084
_refine_ls_hydrogen_treatment mixed
_refine_ls_matrix_type full
_refine_ls_number_parameters 1197
_refine_ls_number_reflns 21191
_refine_ls_number_restraints 92
_refine_ls_restrained_S_all 1.088
_refine_ls_R_factor_all 0.1111
_refine_ls_R_factor_gt 0.0690
_refine_ls_shift/su_max 0.003
_refine_ls_shift/su_mean 0.000
_refine_ls_structure_factor_coef Fsqd
_refine_ls_weighting_details 'calc w=1/[\s^2^(Fo^2^)+(0.0369P)^2^+18.0496P] where P=(Fo^2^+2Fc^2^)/3'
_refine_ls_weighting_scheme calc
_refine_ls_wR_factor_gt 0.1418
_refine_ls_wR_factor_ref 0.1565
_reflns_number_gt 14543
_reflns_number_total 21191
_reflns_threshold_expression >2sigma(I)
_cod_data_source_file b206605j.txt
_cod_data_source_block compound13
_cod_original_cell_volume 9317(3)
_cod_original_sg_symbol_H-M P2(1)/c
_cod_database_code 7702856

loop_
_symmetry_equiv_pos_as_xyz
'x, y, z'
'-x, y+1/2, -z+1/2'
'-x, -y, -z'
'x, -y-1/2, z-1/2'

loop_
_atom_site_label
_atom_site_type_symbol
_atom_site_fract_x
_atom_site_fract_y
_atom_site_fract_z
_atom_site_U_iso_or_equiv
_atom_site_adp_type
_atom_site_occupancy
_atom_site_symmetry_multiplicity
_atom_site_calc_flag
_atom_site_refinement_flags
_atom_site_disorder_assembly
_atom_site_disorder_group
Ga1 Ga 0.30790(3) 0.64826(2) 0.22587(3) 0.02633(18) Uani 0.8150(19) 1 d PD A 1
Ga1A Ga 0.3301(2) 0.71885(14) 0.3538(2) 0.0304(11) Uani 0.1850(19) 1 d PD A 2
Ga2 Ga 0.18566(3) 1.35660(2) 0.78550(3) 0.02526(17) Uani 0.7997(17) 1 d PD B 4
Ga2A Ga 0.17402(15) 1.28487(11) 0.66197(17) 0.0257(8) Uani 0.2003(17) 1 d PD B 3
K1 K 0.11534(4) 0.89617(3) 0.38833(4) 0.02821(17) Uani 1 1 d . . .
K2 K 0.38726(4) 1.11839(3) 0.64114(4) 0.02750(17) Uani 1 1 d . . .
O1 O 0.22061(13) 0.82329(9) 0.44157(15) 0.0351(6) Uani 1 1 d . . .
O2 O 0.09296(13) 0.79744(9) 0.44869(15) 0.0355(6) Uani 1 1 d . . .
O3 O -0.00751(12) 0.84655(10) 0.33677(15) 0.0348(6) Uani 1 1 d . . .
O4 O 0.00913(13) 0.93750(10) 0.25895(14) 0.0363(6) Uani 1 1 d . . .
O5 O 0.14247(13) 0.96004(9) 0.26901(15) 0.0367(6) Uani 1 1 d . . .
O6 O 0.24814(12) 0.91903(9) 0.38426(14) 0.0331(6) Uani 1 1 d . . .
O7 O 0.4130(2) 1.05127(14) 0.7676(2) 0.0354(9) Uani 0.70 1 d P . .
O8 O 0.28395(19) 1.06807(15) 0.6796(2) 0.0308(8) Uani 0.70 1 d P . .
O9 O 0.2613(2) 1.16397(15) 0.6033(2) 0.0332(9) Uani 0.70 1 d P . .
O10 O 0.3636(2) 1.21091(15) 0.5538(2) 0.0322(8) Uani 0.70 1 d P . .
O11 O 0.4911(2) 1.17510(16) 0.6202(3) 0.0354(9) Uani 0.70 1 d P . .
O12 O 0.51809(19) 1.08519(15) 0.7090(2) 0.0342(8) Uani 0.70 1 d P . .
O13 O 0.14183(14) 0.99704(10) 0.46277(17) 0.0415(7) Uani 1 1 d . . .
O14 O 0.13229(14) 0.91005(10) 0.54980(15) 0.0391(6) Uani 1 1 d . . .
O15 O 0.00013(14) 0.92106(10) 0.56382(15) 0.0415(7) Uani 1 1 d . . .
O16 O 0.37647(14) 1.06458(10) 0.50921(15) 0.0433(7) Uani 1 1 d . . .
O17 O 0.42007(15) 0.93256(10) 0.54359(16) 0.0471(7) Uani 1 1 d . . .
O18 O 0.55233(15) 0.89552(11) 0.59391(16) 0.0458(7) Uani 1 1 d . . .
N1 N 0.31037(15) 0.72308(10) 0.24647(16) 0.0307(7) Uani 1 1 d D . .
N2 N 0.32313(15) 0.64389(10) 0.33923(16) 0.0301(7) Uani 1 1 d D . .
N3 N 0.18990(15) 1.28183(10) 0.77006(15) 0.0273(6) Uani 1 1 d D . .
N4 N 0.17422(14) 1.35836(10) 0.67205(15) 0.0253(6) Uani 1 1 d D . .
C1 C 0.3210(4) 0.7324(3) 0.3278(3) 0.0272(17) Uani 0.8150(19) 1 d PD A 1
H1 H 0.3235 0.7664 0.3475 0.033 Uiso 0.8150(19) 1 calc PR A 1
C1A C 0.3009(11) 0.6764(6) 0.2051(12) 0.045(7) Uani 0.1850(19) 1 d PD A 2
H1A H 0.2874 0.6731 0.1499 0.053 Uiso 0.1850(19) 1 calc PR A 2
C2 C 0.3276(3) 0.6911(2) 0.3773(3) 0.0318(12) Uani 0.8150(19) 1 d PD A 1
H2 H 0.3345 0.6943 0.4322 0.038 Uiso 0.8150(19) 1 calc PR A 1
C2A C 0.3146(14) 0.6353(10) 0.2586(6) 0.048(8) Uani 0.1850(19) 1 d PDU A 2
H2A H 0.3182 0.6015 0.2402 0.057 Uiso 0.1850(19) 1 calc PR A 2
C3 C 0.30137(18) 0.76633(12) 0.1967(2) 0.0284(8) Uani 1 1 d . A .
C4 C 0.24598(19) 0.79908(13) 0.1908(2) 0.0317(8) Uani 1 1 d . . .
C5 C 0.2408(2) 0.84315(14) 0.1447(2) 0.0398(9) Uani 1 1 d . A .
H5 H 0.2050 0.8662 0.1421 0.048 Uiso 1 1 calc R . .
C6 C 0.2872(2) 0.85381(15) 0.1029(2) 0.0419(10) Uani 1 1 d . . .
H6 H 0.2831 0.8841 0.0722 0.050 Uiso 1 1 calc R A .
C7 C 0.3390(2) 0.82072(14) 0.1058(2) 0.0364(9) Uani 1 1 d . A .
H7 H 0.3698 0.8281 0.0759 0.044 Uiso 1 1 calc R . .
C8 C 0.34735(19) 0.77638(13) 0.1518(2) 0.0303(8) Uani 1 1 d . . .
C9 C 0.19184(19) 0.78561(14) 0.2305(2) 0.0347(9) Uani 1 1 d . A .
H9 H 0.2139 0.7758 0.2855 0.042 Uiso 1 1 calc R . .
C10 C 0.1526(2) 0.73880(17) 0.1911(3) 0.0606(14) Uani 1 1 d . . .
H10A H 0.1217 0.7277 0.2214 0.091 Uiso 1 1 calc R A .
H10B H 0.1833 0.7108 0.1886 0.091 Uiso 1 1 calc R . .
H10C H 0.1276 0.7480 0.1382 0.091 Uiso 1 1 calc R . .
C11 C 0.1432(2) 0.82841(16) 0.2336(3) 0.0468(11) Uani 1 1 d . . .
H11A H 0.1677 0.8590 0.2570 0.070 Uiso 1 1 calc R A .
H11B H 0.1134 0.8175 0.2653 0.070 Uiso 1 1 calc R . .
H11C H 0.1172 0.8364 0.1807 0.070 Uiso 1 1 calc R . .
C12 C 0.40512(19) 0.73984(14) 0.1545(2) 0.0336(8) Uani 1 1 d . A .
H12 H 0.3863 0.7044 0.1481 0.040 Uiso 1 1 calc R . .
C13 C 0.4568(2) 0.74110(17) 0.2331(2) 0.0433(10) Uani 1 1 d . . .
H13A H 0.4776 0.7750 0.2409 0.065 Uiso 1 1 calc R A .
H13B H 0.4907 0.7150 0.2336 0.065 Uiso 1 1 calc R . .
H13C H 0.4351 0.7341 0.2750 0.065 Uiso 1 1 calc R . .
C14 C 0.4393(2) 0.74816(16) 0.0889(2) 0.0433(10) Uani 1 1 d . . .
H14A H 0.4064 0.7462 0.0385 0.065 Uiso 1 1 calc R A .
H14B H 0.4731 0.7216 0.0915 0.065 Uiso 1 1 calc R . .
H14C H 0.4605 0.7820 0.0947 0.065 Uiso 1 1 calc R . .
C15 C 0.33560(18) 0.59971(13) 0.38683(19) 0.0268(7) Uani 1 1 d . A .
C16 C 0.28296(18) 0.56570(14) 0.3884(2) 0.0304(8) Uani 1 1 d . . .
C17 C 0.2969(2) 0.52105(16) 0.4321(2) 0.0382(9) Uani 1 1 d . A .
H17 H 0.2618 0.4979 0.4329 0.046 Uiso 1 1 calc R . .
C18 C 0.3608(2) 0.50944(15) 0.4748(2) 0.0399(10) Uani 1 1 d . . .
H18 H 0.3693 0.4784 0.5037 0.048 Uiso 1 1 calc R A .
C19 C 0.4119(2) 0.54325(14) 0.4748(2) 0.0358(9) Uani 1 1 d . A .
H19 H 0.4555 0.5355 0.5048 0.043 Uiso 1 1 calc R . .
C20 C 0.40064(18) 0.58869(13) 0.43158(19) 0.0291(8) Uani 1 1 d . . .
C21 C 0.21252(19) 0.57961(17) 0.3448(2) 0.0407(10) Uani 1 1 d . A .
H21 H 0.2143 0.5938 0.2929 0.049 Uiso 1 1 calc R . .
C22 C 0.1640(2) 0.53478(19) 0.3296(3) 0.0533(12) Uani 1 1 d . . .
H22A H 0.1793 0.5089 0.2981 0.080 Uiso 1 1 calc R A .
H22B H 0.1200 0.5470 0.3015 0.080 Uiso 1 1 calc R . .
H22C H 0.1616 0.5196 0.3794 0.080 Uiso 1 1 calc R . .
C23 C 0.1859(2) 0.6221(2) 0.3888(3) 0.0642(14) Uani 1 1 d . . .
H23A H 0.1425 0.6336 0.3576 0.096 Uiso 1 1 calc R A .
H23B H 0.2168 0.6511 0.3979 0.096 Uiso 1 1 calc R . .
H23C H 0.1815 0.6088 0.4389 0.096 Uiso 1 1 calc R . .
C24 C 0.45839(18) 0.62390(14) 0.4286(2) 0.0324(8) Uani 1 1 d . A .
H24 H 0.4406 0.6596 0.4202 0.039 Uiso 1 1 calc R . .
C25 C 0.5139(2) 0.62393(17) 0.5041(3) 0.0503(11) Uani 1 1 d . . .
H25A H 0.4953 0.6324 0.5482 0.075 Uiso 1 1 calc R A .
H25B H 0.5474 0.6495 0.5003 0.075 Uiso 1 1 calc R . .
H25C H 0.5344 0.5899 0.5122 0.075 Uiso 1 1 calc R . .
C26 C 0.4862(2) 0.61024(18) 0.3593(3) 0.0493(11) Uani 1 1 d . . .
H26A H 0.5069 0.5763 0.3675 0.074 Uiso 1 1 calc R A .
H26B H 0.5195 0.6358 0.3544 0.074 Uiso 1 1 calc R . .
H26C H 0.4502 0.6099 0.3114 0.074 Uiso 1 1 calc R . .
C27 C 0.1817(3) 1.2694(3) 0.6907(3) 0.0227(13) Uani 0.7997(17) 1 d PD B 4
H27 H 0.1815 1.2348 0.6739 0.027 Uiso 0.7997(17) 1 calc PR B 4
C28 C 0.1740(3) 1.3096(2) 0.6382(3) 0.0244(11) Uani 0.7997(17) 1 d PD B 4
H28 H 0.1690 1.3046 0.5839 0.029 Uiso 0.7997(17) 1 calc PR B 4
C29 C 0.19872(17) 1.23978(12) 0.82234(19) 0.0255(7) Uani 1 1 d . B .
C30 C 0.25526(17) 1.20808(13) 0.83365(19) 0.0259(7) Uani 1 1 d . . .
C31 C 0.2591(2) 1.16473(13) 0.8805(2) 0.0334(8) Uani 1 1 d . B .
H31 H 0.2963 1.1425 0.8871 0.040 Uiso 1 1 calc R . .
C32 C 0.2099(2) 1.15329(14) 0.9178(2) 0.0352(9) Uani 1 1 d . . .
H32 H 0.2128 1.1230 0.9483 0.042 Uiso 1 1 calc R B .
C33 C 0.15690(19) 1.18592(13) 0.9104(2) 0.0314(8) Uani 1 1 d . B .
H33 H 0.1240 1.1783 0.9374 0.038 Uiso 1 1 calc R . .
C34 C 0.15017(17) 1.22990(13) 0.86452(18) 0.0252(7) Uani 1 1 d . . .
C35 C 0.31208(17) 1.22285(13) 0.7980(2) 0.0273(7) Uani 1 1 d . B .
H35 H 0.2922 1.2320 0.7421 0.033 Uiso 1 1 calc R . .
C36 C 0.3483(2) 1.27056(15) 0.8386(3) 0.0486(11) Uani 1 1 d . . .
H36A H 0.3162 1.2981 0.8379 0.073 Uiso 1 1 calc R B .
H36B H 0.3811 1.2819 0.8110 0.073 Uiso 1 1 calc R . .
H36C H 0.3709 1.2621 0.8927 0.073 Uiso 1 1 calc R . .
C37 C 0.3631(2) 1.18082(15) 0.7994(2) 0.0400(9) Uani 1 1 d . . .
H37A H 0.3853 1.1723 0.8536 0.060 Uiso 1 1 calc R B .
H37B H 0.3960 1.1928 0.7725 0.060 Uiso 1 1 calc R . .
H37C H 0.3408 1.1502 0.7730 0.060 Uiso 1 1 calc R . .
C38 C 0.09128(18) 1.26571(14) 0.8571(2) 0.0310(8) Uani 1 1 d . B .
H38 H 0.1093 1.3014 0.8599 0.037 Uiso 1 1 calc R . .
C39 C 0.0419(2) 1.2615(2) 0.7810(3) 0.0590(13) Uani 1 1 d . . .
H39A H 0.0643 1.2646 0.7388 0.088 Uiso 1 1 calc R B .
H39B H 0.0089 1.2889 0.7763 0.088 Uiso 1 1 calc R . .
H39C H 0.0197 1.2281 0.7774 0.088 Uiso 1 1 calc R . .
C40 C 0.0579(3) 1.2606(2) 0.9243(3) 0.0625(14) Uani 1 1 d . . .
H40A H 0.0261 1.2886 0.9216 0.094 Uiso 1 1 calc R B .
H40B H 0.0917 1.2622 0.9741 0.094 Uiso 1 1 calc R . .
H40C H 0.0347 1.2276 0.9202 0.094 Uiso 1 1 calc R . .
C41 C 0.15892(17) 1.40027(12) 0.62044(19) 0.0243(7) Uani 1 1 d . B .
C42 C 0.20923(17) 1.43633(13) 0.61731(19) 0.0262(7) Uani 1 1 d . . .
C43 C 0.1916(2) 1.47976(14) 0.5700(2) 0.0365(9) Uani 1 1 d . B .
H43 H 0.2246 1.5045 0.5684 0.044 Uiso 1 1 calc R . .
C44 C 0.1278(2) 1.48767(15) 0.5258(2) 0.0394(10) Uani 1 1 d . . .
H44 H 0.1170 1.5177 0.4948 0.047 Uiso 1 1 calc R B .
C45 C 0.0796(2) 1.45166(14) 0.5269(2) 0.0343(8) Uani 1 1 d . B .
H45 H 0.0360 1.4567 0.4950 0.041 Uiso 1 1 calc R . .
C46 C 0.09363(17) 1.40782(13) 0.57395(19) 0.0270(7) Uani 1 1 d . . .
C47 C 0.27989(18) 1.42677(14) 0.6635(2) 0.0328(8) Uani 1 1 d . B .
H47 H 0.2783 1.4147 0.7165 0.039 Uiso 1 1 calc R . .
C48 C 0.3119(2) 1.38395(17) 0.6257(3) 0.0488(11) Uani 1 1 d . . .
H48A H 0.2833 1.3536 0.6179 0.073 Uiso 1 1 calc R B .
H48B H 0.3553 1.3752 0.6600 0.073 Uiso 1 1 calc R . .
H48C H 0.3175 1.3958 0.5753 0.073 Uiso 1 1 calc R . .
C49 C 0.3243(2) 1.47447(16) 0.6743(2) 0.0437(10) Uani 1 1 d . . .
H49A H 0.3278 1.4868 0.6232 0.066 Uiso 1 1 calc R B .
H49B H 0.3685 1.4657 0.7064 0.066 Uiso 1 1 calc R . .
H49C H 0.3049 1.5014 0.7002 0.066 Uiso 1 1 calc R . .
C50 C 0.03852(18) 1.37094(13) 0.5785(2) 0.0334(8) Uani 1 1 d . B .
H50 H 0.0584 1.3359 0.5886 0.040 Uiso 1 1 calc R . .
C51 C -0.0173(2) 1.36825(16) 0.5035(3) 0.0489(11) Uani 1 1 d . . .
H51A H -0.0402 1.4014 0.4944 0.073 Uiso 1 1 calc R B .
H51B H -0.0489 1.3415 0.5087 0.073 Uiso 1 1 calc R . .
H51C H 0.0013 1.3602 0.4594 0.073 Uiso 1 1 calc R . .
C52 C 0.0103(2) 1.38504(17) 0.6479(3) 0.0459(10) Uani 1 1 d . . .
H52A H 0.0464 1.3864 0.6957 0.069 Uiso 1 1 calc R B .
H52B H -0.0222 1.3591 0.6537 0.069 Uiso 1 1 calc R . .
H52C H -0.0114 1.4186 0.6386 0.069 Uiso 1 1 calc R . .
C53 C 0.2090(2) 0.78620(15) 0.4959(2) 0.0434(10) Uani 1 1 d . . .
H53A H 0.2069 0.8032 0.5452 0.052 Uiso 1 1 calc R . .
H53B H 0.2454 0.7607 0.5077 0.052 Uiso 1 1 calc R . .
C54 C 0.1451(2) 0.76045(15) 0.4603(3) 0.0455(10) Uani 1 1 d . . .
H54A H 0.1464 0.7450 0.4098 0.055 Uiso 1 1 calc R . .
H54B H 0.1371 0.7328 0.4951 0.055 Uiso 1 1 calc R . .
C55 C 0.0297(2) 0.77468(15) 0.4185(3) 0.0440(10) Uani 1 1 d . . .
H55A H 0.0191 0.7516 0.4580 0.053 Uiso 1 1 calc R . .
H55B H 0.0300 0.7541 0.3717 0.053 Uiso 1 1 calc R . .
C56 C -0.0214(2) 0.81599(15) 0.3976(3) 0.0411(10) Uani 1 1 d . . .
H56A H -0.0661 0.8006 0.3799 0.049 Uiso 1 1 calc R . .
H56B H -0.0203 0.8376 0.4439 0.049 Uiso 1 1 calc R . .
C57 C -0.06174(19) 0.87794(17) 0.2986(3) 0.0450(10) Uani 1 1 d . . .
H57A H -0.0705 0.9040 0.3353 0.054 Uiso 1 1 calc R . .
H57B H -0.1021 0.8567 0.2804 0.054 Uiso 1 1 calc R . .
C58 C -0.0452(2) 0.90376(17) 0.2305(3) 0.0456(10) Uani 1 1 d . . .
H58A H -0.0334 0.8778 0.1956 0.055 Uiso 1 1 calc R . .
H58B H -0.0841 0.9233 0.2004 0.055 Uiso 1 1 calc R . .
C59 C 0.0312(2) 0.96072(15) 0.1967(2) 0.0405(10) Uani 1 1 d . . .
H59A H -0.0048 0.9821 0.1645 0.049 Uiso 1 1 calc R . .
H59B H 0.0425 0.9338 0.1629 0.049 Uiso 1 1 calc R . .
C60 C 0.0902(2) 0.99300(14) 0.2293(2) 0.0360(9) Uani 1 1 d . . .
H60A H 0.1034 1.0115 0.1868 0.043 Uiso 1 1 calc R . .
H60B H 0.0801 1.0186 0.2660 0.043 Uiso 1 1 calc R . .
C61 C 0.2028(2) 0.98742(15) 0.2985(2) 0.0400(10) Uani 1 1 d . . .
H61A H 0.2003 1.0079 0.3447 0.048 Uiso 1 1 calc R . .
H61B H 0.2111 1.0110 0.2582 0.048 Uiso 1 1 calc R . .
C62 C 0.25702(19) 0.94899(15) 0.3203(2) 0.0373(9) Uani 1 1 d . . .
H62A H 0.2565 0.9264 0.2752 0.045 Uiso 1 1 calc R . .
H62B H 0.3005 0.9667 0.3351 0.045 Uiso 1 1 calc R . .
C63 C 0.29617(18) 0.87912(15) 0.4044(2) 0.0376(9) Uani 1 1 d . . .
H63A H 0.3411 0.8942 0.4209 0.045 Uiso 1 1 calc R . .
H63B H 0.2942 0.8572 0.3582 0.045 Uiso 1 1 calc R . .
C64 C 0.28306(19) 0.84737(15) 0.4691(2) 0.0376(9) Uani 1 1 d . . .
H64A H 0.3182 0.8212 0.4855 0.045 Uiso 1 1 calc R . .
H64B H 0.2828 0.8694 0.5145 0.045 Uiso 1 1 calc R . .
C65 C 0.3637(4) 1.0126(2) 0.7644(4) 0.0419(15) Uani 0.70 1 d P . .
C66 C 0.2974(3) 1.0355(2) 0.7464(3) 0.0720(17) Uani 1 1 d . . .
C67 C 0.2221(3) 1.0955(3) 0.6685(4) 0.0396(15) Uani 0.70 1 d P . .
C68 C 0.2102(2) 1.12690(18) 0.6006(4) 0.0657(15) Uani 1 1 d . . .
C69 C 0.2483(3) 1.1996(2) 0.5388(3) 0.0382(14) Uani 0.70 1 d P . .
C70 C 0.3000(3) 1.2349(2) 0.5486(3) 0.0683(16) Uani 1 1 d . . .
C71 C 0.4192(3) 1.2444(2) 0.5674(4) 0.0426(14) Uani 0.70 1 d P . .
C72 C 0.4757(2) 1.21600(19) 0.5625(3) 0.0534(12) Uani 1 1 d . . .
C73 C 0.5461(3) 1.1437(3) 0.6176(4) 0.0481(15) Uani 0.70 1 d P . .
C74 C 0.5680(2) 1.11893(17) 0.6947(3) 0.0476(11) Uani 1 1 d . . .
C75 C 0.5288(3) 1.0715(2) 0.7896(3) 0.0406(14) Uani 0.70 1 d P . .
C76 C 0.4793(2) 1.03335(18) 0.7979(3) 0.0501(11) Uani 1 1 d . . .
C77 C 0.1951(2) 0.98131(16) 0.5273(3) 0.0473(11) Uani 1 1 d . . .
H77A H 0.2190 1.0122 0.5522 0.057 Uiso 1 1 calc R . .
H77B H 0.2267 0.9604 0.5072 0.057 Uiso 1 1 calc R . .
C78 C 0.1728(2) 0.95098(15) 0.5879(2) 0.0456(10) Uani 1 1 d . . .
H78A H 0.2118 0.9373 0.6269 0.055 Uiso 1 1 calc R . .
H78B H 0.1474 0.9732 0.6152 0.055 Uiso 1 1 calc R . .
C79 C 0.1056(2) 0.87963(16) 0.6010(2) 0.0455(10) Uani 1 1 d . . .
H79A H 0.1418 0.8702 0.6469 0.055 Uiso 1 1 calc R . .
H79B H 0.0877 0.8475 0.5739 0.055 Uiso 1 1 calc R . .
C80 C 0.0517(2) 0.90582(16) 0.6288(2) 0.0454(10) Uani 1 1 d . . .
H80A H 0.0338 0.8821 0.6621 0.055 Uiso 1 1 calc R . .
H80B H 0.0700 0.9363 0.6604 0.055 Uiso 1 1 calc R . .
C81 C -0.0497(2) 0.94979(16) 0.5864(2) 0.0430(10) Uani 1 1 d . . .
H81A H -0.0294 0.9773 0.6233 0.052 Uiso 1 1 calc R . .
H81B H -0.0758 0.9273 0.6124 0.052 Uiso 1 1 calc R . .
C82 C -0.0936(2) 0.97246(16) 0.5139(2) 0.0430(10) Uani 1 1 d . . .
H82A H -0.0672 0.9939 0.4867 0.052 Uiso 1 1 calc R . .
H82B H -0.1154 0.9450 0.4779 0.052 Uiso 1 1 calc R . .
C83 C 0.3810(2) 1.01189(15) 0.4916(2) 0.0436(10) Uani 1 1 d . . .
H83A H 0.4098 1.0075 0.4554 0.052 Uiso 1 1 calc R . .
H83B H 0.3364 0.9983 0.4660 0.052 Uiso 1 1 calc R . .
C84 C 0.4092(2) 0.98340(16) 0.5649(2) 0.0489(11) Uani 1 1 d . . .
H84A H 0.4514 0.9992 0.5939 0.059 Uiso 1 1 calc R . .
H84B H 0.3779 0.9838 0.5986 0.059 Uiso 1 1 calc R . .
C85 C 0.4429(3) 0.89854(17) 0.6075(3) 0.0549(12) Uani 1 1 d . . .
H85A H 0.4359 0.8628 0.5884 0.066 Uiso 1 1 calc R . .
H85B H 0.4160 0.9038 0.6457 0.066 Uiso 1 1 calc R . .
C86 C 0.5136(2) 0.90558(18) 0.6474(2) 0.0515(12) Uani 1 1 d . . .
H86A H 0.5214 0.9411 0.6672 0.062 Uiso 1 1 calc R . .
H86B H 0.5264 0.8819 0.6924 0.062 Uiso 1 1 calc R . .
C87 C 0.6194(2) 0.90835(16) 0.6227(2) 0.0467(11) Uani 1 1 d . . .
H87A H 0.6406 0.8845 0.6653 0.056 Uiso 1 1 calc R . .
H87B H 0.6233 0.9436 0.6441 0.056 Uiso 1 1 calc R . .
C88 C 0.6535(2) 0.90503(16) 0.5586(2) 0.0444(10) Uani 1 1 d . . .
H88A H 0.7001 0.9161 0.5789 0.053 Uiso 1 1 calc R . .
H88B H 0.6541 0.8687 0.5424 0.053 Uiso 1 1 calc R . .
C72A C 0.5181(7) 1.1782(5) 0.5843(8) 0.038(3) Uani 0.30 1 d PU . .
C74A C 0.5526(8) 1.0959(6) 0.7613(10) 0.049(4) Uani 0.30 1 d PU . .
C70A C 0.3556(8) 1.2457(7) 0.5541(9) 0.048(4) Uani 0.30 1 d PU . .
C66A C 0.2471(7) 1.0594(5) 0.7072(8) 0.039(3) Uani 0.30 1 d PU . .
C68A C 0.2163(7) 1.1617(5) 0.5575(8) 0.038(3) Uani 0.30 1 d PU . .
C76A C 0.4176(8) 1.0108(5) 0.7829(8) 0.039(3) Uani 0.30 1 d PU . .
O9A O 0.2813(5) 1.1843(4) 0.5804(6) 0.036(2) Uani 0.30 1 d PU . .
O7A O 0.3634(5) 1.0453(4) 0.7501(5) 0.036(2) Uani 0.30 1 d PU . .
O8A O 0.2537(6) 1.0905(3) 0.6437(6) 0.036(2) Uani 0.30 1 d P . .
O11A O 0.5099(5) 1.1526(4) 0.6557(6) 0.036(2) Uani 0.30 1 d PU . .
O12A O 0.4949(5) 1.0634(3) 0.7403(6) 0.037(2) Uani 0.30 1 d PU . .
O10A O 0.4045(5) 1.2046(3) 0.5542(5) 0.030(2) Uani 0.30 1 d PU . .
C27A C 0.1981(10) 1.3310(5) 0.8058(11) 0.032(5) Uiso 0.2003(17) 1 d PD B 3
H27A H 0.2111 1.3361 0.8607 0.039 Uiso 0.2003(17) 1 calc PR B 3
C28A C 0.1851(12) 1.3715(8) 0.7514(6) 0.049(7) Uiso 0.2003(17) 1 d PD B 3
H28A H 0.1836 1.4061 0.7675 0.058 Uiso 0.2003(17) 1 calc PR B 3

loop_
_atom_site_aniso_label
_atom_site_aniso_U_11
_atom_site_aniso_U_22
_atom_site_aniso_U_33
_atom_site_aniso_U_23
_atom_site_aniso_U_13
_atom_site_aniso_U_12
Ga1 0.0317(3) 0.0249(3) 0.0231(3) -0.0034(3) 0.0083(2) -0.0025(3)
Ga1A 0.0383(19) 0.033(3) 0.020(2) -0.0062(16) 0.0065(18) 0.0025(18)
Ga2 0.0324(3) 0.0211(3) 0.0224(3) -0.0029(2) 0.0073(2) -0.0017(2)
Ga2A 0.0321(14) 0.027(2) 0.0186(19) -0.0039(12) 0.0066(15) -0.0013(15)
K1 0.0259(4) 0.0260(4) 0.0329(4) 0.0008(3) 0.0079(3) -0.0012(3)
K2 0.0263(4) 0.0280(4) 0.0292(4) 0.0032(3) 0.0089(3) 0.0010(3)
O1 0.0298(15) 0.0362(14) 0.0379(14) 0.0063(11) 0.0059(12) 0.0040(11)
O2 0.0327(15) 0.0274(13) 0.0479(16) 0.0012(12) 0.0128(13) -0.0007(11)
O3 0.0224(13) 0.0377(14) 0.0450(15) 0.0043(12) 0.0101(12) -0.0005(11)
O4 0.0375(16) 0.0372(14) 0.0325(14) 0.0009(11) 0.0056(12) -0.0030(12)
O5 0.0372(16) 0.0274(13) 0.0444(15) 0.0078(11) 0.0085(13) -0.0029(11)
O6 0.0292(14) 0.0350(13) 0.0375(14) 0.0033(11) 0.0126(12) 0.0021(11)
O7 0.039(2) 0.030(2) 0.039(2) 0.0064(17) 0.0140(19) 0.0076(18)
O8 0.029(2) 0.033(2) 0.035(2) -0.0034(18) 0.0151(19) -0.0039(18)
O9 0.031(2) 0.031(2) 0.037(2) 0.0034(17) 0.0076(19) 0.0053(17)
O10 0.032(2) 0.026(2) 0.038(2) 0.0010(16) 0.0090(19) 0.0011(18)
O11 0.032(2) 0.042(2) 0.036(2) -0.0033(19) 0.014(2) -0.0043(19)
O12 0.027(2) 0.044(2) 0.034(2) -0.0025(18) 0.0104(18) 0.0022(17)
O13 0.0394(17) 0.0347(14) 0.0534(17) -0.0078(13) 0.0174(14) 0.0020(12)
O14 0.0415(17) 0.0334(14) 0.0393(15) -0.0060(12) 0.0045(13) 0.0048(12)
O15 0.0443(17) 0.0431(15) 0.0372(15) -0.0021(12) 0.0106(13) 0.0100(13)
O16 0.0501(18) 0.0395(15) 0.0383(15) -0.0078(12) 0.0074(14) 0.0092(13)
O17 0.057(2) 0.0380(15) 0.0445(16) -0.0020(13) 0.0090(15) -0.0014(14)
O18 0.0501(19) 0.0488(17) 0.0367(15) -0.0051(13) 0.0077(14) 0.0060(14)
N1 0.0393(19) 0.0238(14) 0.0321(16) -0.0011(12) 0.0150(14) 0.0006(13)
N2 0.0354(18) 0.0245(14) 0.0275(15) -0.0003(12) 0.0024(13) 0.0023(13)
N3 0.0339(17) 0.0234(14) 0.0286(15) 0.0042(12) 0.0151(13) 0.0045(12)
N4 0.0261(16) 0.0224(13) 0.0251(14) 0.0019(12) 0.0023(12) -0.0002(12)
C1 0.032(4) 0.029(4) 0.020(4) -0.002(3) 0.006(3) -0.001(3)
C1A 0.046(15) 0.041(13) 0.056(16) 0.030(13) 0.031(13) 0.018(12)
C2 0.037(3) 0.029(3) 0.030(3) 0.002(2) 0.009(2) 0.001(2)
C2A 0.047(9) 0.049(9) 0.049(9) 0.000(5) 0.015(5) -0.001(5)
C3 0.035(2) 0.0212(16) 0.0280(18) -0.0049(14) 0.0064(16) -0.0028(15)
C4 0.035(2) 0.0291(18) 0.0284(18) -0.0055(15) 0.0024(16) -0.0013(16)
C5 0.047(3) 0.031(2) 0.037(2) 0.0007(17) 0.0035(19) 0.0045(18)
C6 0.058(3) 0.032(2) 0.032(2) 0.0023(17) 0.0037(19) -0.002(2)
C7 0.048(3) 0.038(2) 0.0238(18) -0.0032(16) 0.0090(17) -0.0104(19)
C8 0.034(2) 0.0291(18) 0.0256(17) -0.0060(15) 0.0037(16) -0.0074(16)
C9 0.032(2) 0.0318(19) 0.040(2) -0.0053(16) 0.0081(18) 0.0024(16)
C10 0.046(3) 0.045(3) 0.102(4) -0.030(3) 0.039(3) -0.013(2)
C11 0.043(3) 0.038(2) 0.060(3) -0.009(2) 0.015(2) 0.0055(19)
C12 0.040(2) 0.0304(18) 0.035(2) -0.0065(16) 0.0167(18) -0.0089(17)
C13 0.036(2) 0.056(3) 0.037(2) -0.0046(19) 0.0077(19) 0.007(2)
C14 0.044(3) 0.047(2) 0.043(2) -0.0029(19) 0.020(2) -0.007(2)
C15 0.033(2) 0.0282(17) 0.0206(16) -0.0033(14) 0.0092(15) 0.0041(15)
C16 0.031(2) 0.0372(19) 0.0258(18) -0.0029(15) 0.0119(16) 0.0017(16)
C17 0.043(2) 0.047(2) 0.031(2) 0.0029(17) 0.0208(19) -0.0045(19)
C18 0.053(3) 0.038(2) 0.032(2) 0.0117(17) 0.016(2) 0.0049(19)
C19 0.038(2) 0.040(2) 0.0287(19) 0.0058(16) 0.0077(17) 0.0097(18)
C20 0.033(2) 0.0318(18) 0.0233(17) -0.0015(15) 0.0082(15) 0.0042(16)
C21 0.027(2) 0.059(3) 0.035(2) 0.0062(19) 0.0077(17) 0.0000(19)
C22 0.038(3) 0.084(3) 0.040(2) -0.010(2) 0.013(2) -0.012(2)
C23 0.030(3) 0.069(3) 0.095(4) -0.014(3) 0.019(3) 0.006(2)
C24 0.031(2) 0.0288(18) 0.036(2) -0.0020(16) 0.0048(17) 0.0036(16)
C25 0.047(3) 0.049(2) 0.047(2) -0.005(2) -0.002(2) -0.006(2)
C26 0.039(2) 0.060(3) 0.053(3) -0.011(2) 0.019(2) -0.017(2)
C27 0.026(3) 0.023(3) 0.019(3) -0.002(2) 0.005(3) -0.001(2)
C28 0.026(3) 0.028(3) 0.019(3) 0.004(2) 0.005(2) 0.000(2)
C29 0.031(2) 0.0217(16) 0.0219(16) -0.0022(13) 0.0039(15) -0.0019(14)
C30 0.0285(19) 0.0266(17) 0.0201(16) -0.0026(13) 0.0013(14) -0.0007(14)
C31 0.040(2) 0.0266(17) 0.0281(18) -0.0007(15) -0.0009(17) 0.0058(16)
C32 0.049(2) 0.0285(18) 0.0256(18) 0.0047(15) 0.0043(17) -0.0042(17)
C33 0.038(2) 0.0330(19) 0.0234(17) -0.0006(15) 0.0093(16) -0.0126(17)
C34 0.0258(19) 0.0274(17) 0.0208(16) -0.0020(14) 0.0026(14) -0.0053(14)
C35 0.0230(18) 0.0313(18) 0.0258(17) -0.0007(14) 0.0030(15) 0.0010(15)
C36 0.039(3) 0.038(2) 0.071(3) -0.014(2) 0.018(2) -0.0086(19)
C37 0.034(2) 0.039(2) 0.047(2) -0.0052(18) 0.0100(19) 0.0065(18)
C38 0.030(2) 0.0320(18) 0.0331(19) 0.0030(16) 0.0115(16) -0.0016(16)
C39 0.050(3) 0.073(3) 0.053(3) -0.006(2) 0.011(2) 0.005(3)
C40 0.055(3) 0.083(4) 0.052(3) -0.002(3) 0.019(3) 0.007(3)
C41 0.0298(19) 0.0215(15) 0.0226(16) -0.0006(13) 0.0085(15) 0.0019(14)
C42 0.029(2) 0.0257(17) 0.0255(17) -0.0020(14) 0.0105(15) -0.0007(15)
C43 0.049(3) 0.0316(19) 0.035(2) 0.0059(16) 0.0222(19) -0.0025(18)
C44 0.052(3) 0.033(2) 0.036(2) 0.0158(17) 0.015(2) 0.0076(19)
C45 0.040(2) 0.0320(19) 0.0287(19) 0.0046(16) 0.0040(17) 0.0081(17)
C46 0.028(2) 0.0264(17) 0.0260(17) -0.0010(14) 0.0059(15) 0.0036(15)
C47 0.031(2) 0.039(2) 0.0308(19) -0.0030(16) 0.0111(16) -0.0085(17)
C48 0.026(2) 0.052(3) 0.071(3) -0.007(2) 0.017(2) 0.0013(19)
C49 0.040(2) 0.056(3) 0.038(2) -0.006(2) 0.0145(19) -0.016(2)
C50 0.026(2) 0.0252(17) 0.044(2) 0.0007(16) 0.0009(17) 0.0036(15)
C51 0.044(3) 0.039(2) 0.053(3) -0.006(2) -0.007(2) -0.0002(19)
C52 0.030(2) 0.050(2) 0.061(3) -0.004(2) 0.017(2) -0.0061(19)
C53 0.044(3) 0.037(2) 0.048(2) 0.0155(19) 0.010(2) 0.0079(19)
C54 0.050(3) 0.0274(19) 0.062(3) 0.0093(19) 0.019(2) 0.0063(18)
C55 0.044(3) 0.035(2) 0.054(3) 0.0042(19) 0.015(2) -0.0105(19)
C56 0.031(2) 0.044(2) 0.053(2) 0.0008(19) 0.020(2) -0.0112(18)
C57 0.023(2) 0.049(2) 0.061(3) -0.001(2) 0.007(2) 0.0024(18)
C58 0.029(2) 0.050(2) 0.051(3) 0.003(2) -0.0040(19) -0.0002(19)
C59 0.047(3) 0.041(2) 0.031(2) 0.0072(17) 0.0048(18) 0.0093(19)
C60 0.048(2) 0.0297(19) 0.032(2) 0.0086(16) 0.0136(18) 0.0021(18)
C61 0.045(3) 0.033(2) 0.045(2) 0.0041(17) 0.017(2) -0.0124(18)
C62 0.034(2) 0.043(2) 0.038(2) -0.0034(18) 0.0152(18) -0.0137(18)
C63 0.022(2) 0.046(2) 0.045(2) -0.0070(19) 0.0096(17) 0.0008(17)
C64 0.028(2) 0.042(2) 0.040(2) -0.0008(18) 0.0040(17) 0.0049(17)
C65 0.064(5) 0.024(3) 0.046(4) 0.014(3) 0.029(3) 0.000(3)
C66 0.045(3) 0.086(4) 0.083(4) 0.056(3) 0.013(3) -0.008(3)
C67 0.017(3) 0.054(4) 0.051(4) -0.001(3) 0.015(3) 0.001(3)
C68 0.032(3) 0.041(2) 0.113(4) 0.016(3) -0.002(3) -0.004(2)
C69 0.038(4) 0.043(3) 0.031(3) 0.008(3) 0.004(3) 0.018(3)
C70 0.065(4) 0.059(3) 0.096(4) 0.045(3) 0.047(3) 0.034(3)
C71 0.048(4) 0.028(3) 0.051(4) 0.005(3) 0.012(3) -0.008(3)
C72 0.045(3) 0.067(3) 0.044(2) 0.021(2) 0.005(2) -0.024(2)
C73 0.029(3) 0.061(4) 0.060(4) 0.005(3) 0.021(3) 0.001(3)
C74 0.027(2) 0.048(2) 0.071(3) 0.005(2) 0.018(2) 0.0033(19)
C75 0.038(4) 0.047(4) 0.032(3) 0.002(3) -0.001(3) 0.006(3)
C76 0.040(3) 0.061(3) 0.046(2) 0.022(2) 0.004(2) 0.016(2)
C77 0.035(2) 0.041(2) 0.066(3) -0.020(2) 0.012(2) -0.0030(19)
C78 0.042(3) 0.040(2) 0.048(2) -0.0157(19) 0.000(2) 0.0073(19)
C79 0.055(3) 0.037(2) 0.040(2) 0.0054(18) 0.003(2) 0.012(2)
C80 0.062(3) 0.042(2) 0.032(2) 0.0057(18) 0.011(2) 0.010(2)
C81 0.048(3) 0.038(2) 0.048(2) -0.0034(19) 0.022(2) 0.0044(19)
C82 0.036(2) 0.041(2) 0.052(2) -0.0139(19) 0.012(2) 0.0031(18)
C83 0.052(3) 0.040(2) 0.038(2) -0.0050(18) 0.010(2) 0.004(2)
C84 0.060(3) 0.048(2) 0.038(2) -0.0054(19) 0.011(2) 0.007(2)
C85 0.065(3) 0.043(2) 0.062(3) 0.010(2) 0.027(3) 0.004(2)
C86 0.070(3) 0.049(3) 0.037(2) 0.009(2) 0.017(2) 0.006(2)
C87 0.055(3) 0.042(2) 0.037(2) 0.0000(18) 0.000(2) 0.009(2)
C88 0.046(3) 0.044(2) 0.037(2) -0.0037(18) -0.0011(19) 0.014(2)
C72A 0.038(5) 0.041(5) 0.039(5) 0.000(4) 0.016(4) -0.003(4)
C74A 0.047(5) 0.048(5) 0.049(5) 0.004(4) 0.004(4) -0.001(4)
C70A 0.048(5) 0.047(5) 0.049(5) -0.001(4) 0.015(4) 0.004(4)
C66A 0.039(5) 0.040(5) 0.041(5) 0.000(4) 0.014(4) -0.004(4)
C68A 0.038(5) 0.036(5) 0.040(5) -0.006(4) 0.007(4) 0.000(4)
C76A 0.043(5) 0.036(5) 0.038(5) 0.006(4) 0.009(4) 0.004(4)
O9A 0.039(4) 0.035(4) 0.038(4) 0.002(3) 0.017(4) -0.003(3)
O7A 0.034(4) 0.038(4) 0.035(4) 0.003(3) 0.010(3) -0.003(3)
O8A 0.042(7) 0.021(4) 0.038(6) 0.000(4) 0.000(5) 0.003(4)
O11A 0.032(4) 0.037(4) 0.039(4) 0.006(3) 0.010(3) 0.001(3)
O12A 0.040(4) 0.035(4) 0.039(4) 0.001(3) 0.014(4) -0.001(3)
O10A 0.033(4) 0.030(4) 0.028(4) 0.001(3) 0.007(3) 0.005(3)

loop_
_atom_type_symbol
_atom_type_description
_atom_type_scat_dispersion_real
_atom_type_scat_dispersion_imag
_atom_type_scat_source
C C 0.0033 0.0016 'International Tables Vol C Tables 4.2.6.8 and 6.1.1.4'
H H 0.0000 0.0000 'International Tables Vol C Tables 4.2.6.8 and 6.1.1.4'
N N 0.0061 0.0033 'International Tables Vol C Tables 4.2.6.8 and 6.1.1.4'
O O 0.0106 0.0060 'International Tables Vol C Tables 4.2.6.8 and 6.1.1.4'
K K 0.2009 0.2494 'International Tables Vol C Tables 4.2.6.8 and 6.1.1.4'
Ga Ga 0.2307 1.6083 'International Tables Vol C Tables 4.2.6.8 and 6.1.1.4'

loop_
_geom_angle_atom_site_label_1
_geom_angle_atom_site_label_2
_geom_angle_atom_site_label_3
_geom_angle
_geom_angle_site_symmetry_1
_geom_angle_site_symmetry_3
N2 Ga1 N1 83.02(11) . .
N1 Ga1A N2 86.23(18) . .
N4 Ga2 N3 83.07(11) . .
N3 Ga2A N4 87.21(15) . .
O3 K1 O14 105.01(8) . .
O3 K1 O6 154.13(8) . .
O14 K1 O6 97.27(8) . .
O3 K1 O5 111.30(8) . .
O14 K1 O5 132.78(8) . .
O6 K1 O5 58.92(8) . .
O3 K1 O2 59.13(8) . .
O14 K1 O2 74.17(8) . .
O6 K1 O2 116.59(8) . .
O5 K1 O2 151.57(8) . .
O3 K1 O1 111.06(8) . .
O14 K1 O1 82.13(8) . .
O6 K1 O1 58.76(7) . .
O5 K1 O1 110.50(8) . .
O2 K1 O1 57.83(7) . .
O3 K1 O13 127.75(8) . .
O14 K1 O13 57.77(8) . .
O6 K1 O13 75.55(8) . .
O5 K1 O13 76.10(8) . .
O2 K1 O13 131.83(8) . .
O1 K1 O13 113.86(8) . .
O3 K1 O4 58.26(7) . .
O14 K1 O4 128.11(8) . .
O6 K1 O4 116.42(8) . .
O5 K1 O4 57.57(8) . .
O2 K1 O4 117.08(8) . .
O1 K1 O4 148.68(8) . .
O13 K1 O4 92.30(8) . .
O11A K2 O16 97.3(2) . .
O11A K2 O11 18.70(19) . .
O16 K2 O11 93.38(11) . .
O11A K2 O8 158.5(2) . .
O16 K2 O8 93.93(10) . .
O11 K2 O8 172.69(11) . .
O11A K2 O7 98.5(2) . .
O16 K2 O7 109.16(10) . .
O11 K2 O7 116.96(14) . .
O8 K2 O7 60.28(13) . .
O11A K2 O9A 118.5(3) . .
O16 K2 O9A 95.9(2) . .
O11 K2 O9A 101.0(2) . .
O8 K2 O9A 78.3(2) . .
O7 K2 O9A 132.0(2) . .
O11A K2 O10A 61.9(3) . .
O16 K2 O10A 86.27(19) . .
O11 K2 O10A 43.2(2) . .
O8 K2 O10A 137.5(2) . .
O7 K2 O10A 157.2(2) . .
O9A K2 O10A 59.5(3) . .
O11A K2 O9 134.4(2) . .
O16 K2 O9 98.44(11) . .
O11 K2 O9 117.72(13) . .
O8 K2 O9 61.14(13) . .
O7 K2 O9 115.88(13) . .
O9A K2 O9 17.28(19) . .
O10A K2 O9 76.7(2) . .
O11A K2 O12 42.3(2) . .
O16 K2 O12 93.95(10) . .
O11 K2 O12 60.63(13) . .
O8 K2 O12 118.72(13) . .
O7 K2 O12 59.77(12) . .
O9A K2 O12 159.7(2) . .
O10A K2 O12 103.6(2) . .
O9 K2 O12 167.59(11) . .
O11A K2 O10 78.3(2) . .
O16 K2 O10 90.28(10) . .
O11 K2 O10 59.90(13) . .
O8 K2 O10 120.09(13) . .
O7 K2 O10 160.56(11) . .
O9A K2 O10 41.9(2) . .
O10A K2 O10 17.64(18) . .
O9 K2 O10 59.13(13) . .
O12 K2 O10 120.53(13) . .
O11A K2 O7A 119.2(3) . .
O16 K2 O7A 104.5(2) . .
O11 K2 O7A 137.6(2) . .
O8 K2 O7A 39.6(2) . .
O7 K2 O7A 20.70(19) . .
O9A K2 O7A 114.7(3) . .
O10A K2 O7A 168.6(3) . .
O9 K2 O7A 97.6(2) . .
O12 K2 O7A 79.7(2) . .
O10 K2 O7A 154.5(2) . .
O11A K2 O12A 61.5(3) . .
O16 K2 O12A 98.8(2) . .
O11 K2 O12A 80.2(2) . .
O8 K2 O12A 98.6(2) . .
O7 K2 O12A 39.6(2) . .
O9A K2 O12A 165.2(3) . .
O10A K2 O12A 123.4(3) . .
O9 K2 O12A 154.2(2) . .
O12 K2 O12A 20.25(18) . .
O10 K2 O12A 139.6(2) . .
O7A K2 O12A 59.5(3) . .
C64 O1 C53 111.5(3) . .
C64 O1 K1 112.2(2) . .
C53 O1 K1 115.0(2) . .
C55 O2 C54 111.8(3) . .
C55 O2 K1 117.2(2) . .
C54 O2 K1 118.1(2) . .
C57 O3 C56 113.1(3) . .
C57 O3 K1 116.1(2) . .
C56 O3 K1 110.7(2) . .
C58 O4 C59 111.8(3) . .
C58 O4 K1 114.9(2) . .
C59 O4 K1 115.3(2) . .
C60 O5 C61 111.8(3) . .
C60 O5 K1 116.5(2) . .
C61 O5 K1 110.0(2) . .
C63 O6 C62 112.0(3) . .
C63 O6 K1 117.8(2) . .
C62 O6 K1 117.2(2) . .
O7A O7 C76A 86.9(10) . .
O7A O7 C76 151.6(7) . .
C76A O7 C76 64.7(9) . .
O7A O7 C65 38.1(6) . .
C76A O7 C65 48.9(8) . .
C76 O7 C65 113.6(4) . .
O7A O7 K2 82.9(6) . .
C76A O7 K2 142.8(8) . .
C76 O7 K2 118.6(3) . .
C65 O7 K2 114.9(4) . .
O8A O8 C66A 90.3(11) . .
O8A O8 C66 149.5(8) . .
C66A O8 C66 59.4(9) . .
O8A O8 C67 37.1(7) . .
C66A O8 C67 55.1(8) . .
C66 O8 C67 112.9(4) . .
O8A O8 K2 88.2(7) . .
C66A O8 K2 160.5(8) . .
C66 O8 K2 119.3(3) . .
C67 O8 K2 117.3(4) . .
O9A O9 C68A 96.6(11) . .
O9A O9 C68 150.1(9) . .
C68A O9 C68 55.7(8) . .
O9A O9 C69 39.5(8) . .
C68A O9 C69 59.1(8) . .
C68 O9 C69 114.8(4) . .
O9A O9 K2 80.5(8) . .
C68A O9 K2 137.9(7) . .
C68 O9 K2 111.4(3) . .
C69 O9 K2 116.1(3) . .
O10A O10 C70A 111.4(14) . .
O10A O10 C71 50.0(7) . .
C70A O10 C71 62.3(11) . .
O10A O10 C70 165.0(8) . .
C70A O10 C70 54.0(11) . .
C71 O10 C70 116.1(4) . .
O10A O10 K2 78.4(7) . .
C70A O10 K2 146.9(10) . .
C71 O10 K2 114.0(3) . .
C70 O10 K2 115.6(3) . .
O11A O11 C72A 107.6(12) . .
O11A O11 C73 54.5(7) . .
C72A O11 C73 53.7(9) . .
O11A O11 C72 166.5(8) . .
C72A O11 C72 62.1(10) . .
C73 O11 C72 115.8(5) . .
O11A O11 K2 76.5(7) . .
C72A O11 K2 139.6(9) . .
C73 O11 K2 111.6(3) . .
C72 O11 K2 116.9(3) . .
O12A O12 C74A 88.9(11) . .
O12A O12 C75 44.0(6) . .
C74A O12 C75 45.1(9) . .
O12A O12 C74 157.1(8) . .
C74A O12 C74 68.2(10) . .
C75 O12 C74 113.2(5) . .
O12A O12 K2 82.0(6) . .
C74A O12 K2 131.5(9) . .
C75 O12 K2 112.9(3) . .
C74 O12 K2 113.7(3) . .
C82 O13 C77 112.9(3) 3_576 .
C82 O13 K1 124.4(2) 3_576 .
C77 O13 K1 97.0(2) . .
C78 O14 C79 113.5(3) . .
C78 O14 K1 119.0(2) . .
C79 O14 K1 127.5(2) . .
C80 O15 C81 112.2(3) . .
C83 O16 C88 112.8(3) . 3_676
C83 O16 K2 134.6(2) . .
C88 O16 K2 111.1(2) 3_676 .
C84 O17 C85 114.6(3) . .
C87 O18 C86 113.4(3) . .
C1A N1 C3 112.7(10) . .
C1A N1 C1 129.8(10) . .
C3 N1 C1 117.2(4) . .
C1A N1 Ga1A 116.7(10) . .
C3 N1 Ga1A 130.5(3) . .
C1 N1 Ga1A 13.8(3) . .
C1A N1 Ga1 20.0(9) . .
C3 N1 Ga1 132.6(2) . .
C1 N1 Ga1 110.2(4) . .
Ga1A N1 Ga1 96.86(16) . .
C2 N2 C2A 127.2(11) . .
C2 N2 C15 116.8(3) . .
C2A N2 C15 115.6(11) . .
C2 N2 Ga1 114.7(3) . .
C2A N2 Ga1 12.6(10) . .
C15 N2 Ga1 128.2(2) . .
C2 N2 Ga1A 21.3(2) . .
C2A N2 Ga1A 106.0(11) . .
C15 N2 Ga1A 137.2(2) . .
Ga1 N2 Ga1A 93.69(16) . .
C27 N3 C29 115.9(3) . .
C27 N3 C27A 128.5(9) . .
C29 N3 C27A 115.2(8) . .
C27 N3 Ga2A 16.0(3) . .
C29 N3 Ga2A 131.7(2) . .
C27A N3 Ga2A 112.9(8) . .
C27 N3 Ga2 111.5(3) . .
C29 N3 Ga2 132.6(2) . .
C27A N3 Ga2 18.5(8) . .
Ga2A N3 Ga2 95.62(14) . .
C28 N4 C28A 128.9(9) . .
C28 N4 C41 116.7(3) . .
C28A N4 C41 114.3(9) . .
C28 N4 Ga2A 19.9(2) . .
C28A N4 Ga2A 109.3(9) . .
C41 N4 Ga2A 135.9(2) . .
C28 N4 Ga2 113.7(3) . .
C28A N4 Ga2 15.6(9) . .
C41 N4 Ga2 129.1(2) . .
Ga2A N4 Ga2 93.93(14) . .
C2 C1 N1 118.5(6) . .
N1 C1A C2A 109.2(18) . .
C1 C2 N2 113.6(6) . .
C1A C2A N2 120.8(19) . .
N1 C3 C8 119.7(3) . .
N1 C3 C4 120.2(3) . .
C8 C3 C4 120.0(3) . .
C5 C4 C3 118.6(3) . .
C5 C4 C9 120.4(3) . .
C3 C4 C9 120.9(3) . .
C6 C5 C4 121.1(4) . .
C7 C6 C5 120.1(4) . .
C6 C7 C8 121.4(4) . .
C7 C8 C3 118.5(3) . .
C7 C8 C12 121.0(3) . .
C3 C8 C12 120.5(3) . .
C4 C9 C11 115.4(3) . .
C4 C9 C10 110.3(3) . .
C11 C9 C10 108.5(3) . .
C14 C12 C8 113.8(3) . .
C14 C12 C13 109.5(3) . .
C8 C12 C13 112.5(3) . .
N2 C15 C20 120.3(3) . .
N2 C15 C16 119.8(3) . .
C20 C15 C16 119.9(3) . .
C17 C16 C15 118.9(3) . .
C17 C16 C21 121.5(3) . .
C15 C16 C21 119.6(3) . .
C18 C17 C16 121.5(4) . .
C19 C18 C17 119.7(4) . .
C18 C19 C20 121.1(4) . .
C19 C20 C15 118.9(3) . .
C19 C20 C24 120.3(3) . .
C15 C20 C24 120.7(3) . .
C16 C21 C22 114.7(4) . .
C16 C21 C23 109.9(3) . .
C22 C21 C23 109.5(3) . .
C20 C24 C26 110.6(3) . .
C20 C24 C25 113.4(3) . .
C26 C24 C25 110.3(3) . .
C28 C27 N3 117.4(6) . .
C27 C28 N4 114.3(5) . .
C30 C29 N3 120.8(3) . .
C30 C29 C34 119.8(3) . .
N3 C29 C34 119.4(3) . .
C31 C30 C29 118.7(3) . .
C31 C30 C35 121.2(3) . .
C29 C30 C35 120.1(3) . .
C32 C31 C30 121.4(3) . .
C33 C32 C31 119.7(3) . .
C32 C33 C34 121.6(3) . .
C33 C34 C29 118.4(3) . .
C33 C34 C38 121.0(3) . .
C29 C34 C38 120.5(3) . .
C37 C35 C30 115.0(3) . .
C37 C35 C36 108.5(3) . .
C30 C35 C36 110.6(3) . .
C39 C38 C34 113.1(3) . .
C39 C38 C40 110.8(4) . .
C34 C38 C40 113.3(3) . .
N4 C41 C46 120.8(3) . .
N4 C41 C42 119.4(3) . .
C46 C41 C42 119.7(3) . .
C43 C42 C41 118.3(3) . .
C43 C42 C47 121.9(3) . .
C41 C42 C47 119.8(3) . .
C44 C43 C42 122.0(4) . .
C43 C44 C45 119.4(3) . .
C44 C45 C46 121.4(4) . .
C45 C46 C41 119.0(3) . .
C45 C46 C50 120.2(3) . .
C41 C46 C50 120.7(3) . .
C42 C47 C49 114.1(3) . .
C42 C47 C48 110.8(3) . .
C49 C47 C48 109.2(3) . .
C46 C50 C51 113.7(3) . .
C46 C50 C52 109.9(3) . .
C51 C50 C52 110.1(3) . .
O1 C53 C54 108.0(3) . .
O2 C54 C53 108.9(3) . .
O2 C55 C56 109.1(3) . .
O3 C56 C55 108.7(3) . .
O3 C57 C58 109.0(3) . .
O4 C58 C57 108.6(3) . .
O4 C59 C60 109.7(3) . .
O5 C60 C59 107.7(3) . .
O5 C61 C62 107.4(3) . .
O6 C62 C61 109.4(3) . .
O6 C63 C64 110.1(3) . .
O1 C64 C63 108.2(3) . .
O7A C65 C76A 93.4(11) . .
O7A C65 O7 44.6(7) . .
C76A C65 O7 48.9(8) . .
O7A C65 C66 67.0(9) . .
C76A C65 C66 158.1(10) . .
O7 C65 C66 110.5(5) . .
C66A C66 O7A 127.5(8) . .
C66A C66 O8 44.7(7) . .
O7A C66 O8 85.0(5) . .
C66A C66 C65 157.6(8) . .
O7A C66 C65 36.3(4) . .
O8 C66 C65 113.5(4) . .
O8A C67 C66A 84.2(11) . .
O8A C67 C68 70.0(9) . .
C66A C67 C68 152.7(10) . .
O8A C67 O8 41.2(7) . .
C66A C67 O8 44.9(7) . .
C68 C67 O8 110.9(5) . .
C68A C68 O8A 134.1(9) . .
C68A C68 C67 159.9(9) . .
O8A C68 C67 36.7(4) . .
C68A C68 O9 47.2(7) . .
O8A C68 O9 93.8(5) . .
C67 C68 O9 113.2(5) . .
O9A C69 C68A 78.4(10) . .
O9A C69 C70 78.3(8) . .
C68A C69 C70 156.0(9) . .
O9A C69 O9 33.9(6) . .
C68A C69 O9 46.0(7) . .
C70 C69 O9 110.0(5) . .
C70A C70 C69 152.4(10) . .
C70A C70 O10 39.5(8) . .
C69 C70 O10 112.9(4) . .
C70A C70 O9A 121.1(10) . .
C69 C70 O9A 38.0(4) . .
O10 C70 O9A 85.3(5) . .
O10A C71 C70A 76.4(9) . .
O10A C71 C72 71.4(7) . .
C70A C71 C72 147.0(9) . .
O10A C71 O10 37.5(5) . .
C70A C71 O10 39.4(7) . .
C72 C71 O10 108.9(5) . .
C72A C72 C71 152.0(8) . .
C72A C72 O11 39.8(6) . .
C71 C72 O11 112.2(4) . .
C72A C72 O10A 117.3(8) . .
C71 C72 O10A 44.2(4) . .
O11 C72 O10A 87.6(4) . .
C72A C73 O11A 79.6(9) . .
C72A C73 O11 41.9(7) . .
O11A C73 O11 38.1(5) . .
C72A C73 C74 144.5(10) . .
O11A C73 C74 69.0(7) . .
O11 C73 C74 106.6(5) . .
C72A C73 K2 80.6(8) . .
O11A C73 K2 36.2(5) . .
O11 C73 K2 46.3(3) . .
C74 C73 K2 83.5(3) . .
C74A C74 O12 43.3(7) . .
C74A C74 C73 150.0(8) . .
O12 C74 C73 111.4(4) . .
C74A C74 O11A 107.4(8) . .
O12 C74 O11A 84.5(4) . .
C73 C74 O11A 45.5(4) . .
O12A C75 C74A 91.5(12) . .
O12A C75 O12 44.2(6) . .
C74A C75 O12 47.4(10) . .
O12A C75 C76 65.5(8) . .
C74A C75 C76 156.9(12) . .
O12 C75 C76 109.5(5) . .
C76A C76 O12A 118.7(8) . .
C76A C76 O7 45.6(6) . .
O12A C76 O7 85.6(5) . .
C76A C76 C75 156.3(7) . .
O12A C76 C75 40.7(4) . .
O7 C76 C75 112.2(4) . .
O13 C77 C78 113.8(3) . .
O14 C78 C77 108.1(3) . .
O14 C79 C80 113.8(3) . .
O15 C80 C79 109.7(3) . .
O15 C81 C82 107.3(3) . .
O13 C82 C81 107.1(3) 3_576 .
O16 C83 C84 109.1(3) . .
O17 C84 C83 106.9(3) . .
O17 C85 C86 113.3(4) . .
O18 C86 C85 109.0(4) . .
O18 C87 C88 109.5(3) . .
O16 C88 C87 114.5(3) 3_676 .
O16 C88 K2 46.11(16) 3_676 3_676
C87 C88 K2 138.3(3) . 3_676
O11 C72A C73 84.4(12) . .
O11 C72A C72 78.1(11) . .
C73 C72A C72 162.5(15) . .
O11 C72A O11A 34.5(7) . .
C73 C72A O11A 50.4(7) . .
C72 C72A O11A 112.1(12) . .
O11 C72A K2 30.3(7) . .
C73 C72A K2 80.5(8) . .
C72 C72A K2 84.5(7) . .
O11A C72A K2 44.5(6) . .
C75 C74A O12 87.5(14) . .
C75 C74A C74 155.6(17) . .
O12 C74A C74 68.5(10) . .
C75 C74A O12A 43.7(8) . .
O12 C74A O12A 43.9(8) . .
C74 C74A O12A 112.4(13) . .
O10 C70A C70 86.5(14) . .
O10 C70A C71 78.2(12) . .
C70 C70A C71 163.6(17) . .
O10 C70A O10A 33.0(8) . .
C70 C70A O10A 119.4(14) . .
C71 C70A O10A 45.8(7) . .
O8 C66A C67 80.1(10) . .
O8 C66A C66 75.9(10) . .
C67 C66A C66 151.5(13) . .
O8 C66A O8A 43.1(7) . .
C67 C66A O8A 38.5(6) . .
C66 C66A O8A 119.0(13) . .
O9 C68A C68 77.1(10) . .
O9 C68A C69 74.9(9) . .
C68 C68A C69 152.0(14) . .
O9 C68A O9A 35.4(6) . .
C68 C68A O9A 111.7(13) . .
C69 C68A O9A 40.7(6) . .
O7 C76A C65 82.2(11) . .
O7 C76A C76 69.7(9) . .
C65 C76A C76 151.8(13) . .
O7 C76A O7A 44.4(7) . .
C65 C76A O7A 37.9(7) . .
C76 C76A O7A 114.1(11) . .
O9 O9A C69 106.7(12) . .
O9 O9A C68A 47.9(8) . .
C69 O9A C68A 60.9(9) . .
O9 O9A C70 158.4(11) . .
C69 O9A C70 63.6(8) . .
C68A O9A C70 124.2(10) . .
O9 O9A K2 82.2(8) . .
C69 O9A K2 153.8(8) . .
C68A O9A K2 116.9(8) . .
C70 O9A K2 115.2(6) . .
C65 O7A O7 97.3(11) . .
C65 O7A C66 76.7(9) . .
O7 O7A C66 165.3(9) . .
C65 O7A C76A 48.7(9) . .
O7 O7A C76A 48.7(7) . .
C66 O7A C76A 124.7(10) . .
C65 O7A K2 147.7(9) . .
O7 O7A K2 76.4(6) . .
C66 O7A K2 115.8(6) . .
C76A O7A K2 115.9(8) . .
C67 O8A O8 101.7(12) . .
C67 O8A C68 73.3(10) . .
O8 O8A C68 172.4(10) . .
C67 O8A C66A 57.3(9) . .
O8 O8A C66A 46.7(8) . .
C68 O8A C66A 129.8(12) . .
C67 O8A K2 144.0(9) . .
O8 O8A K2 72.2(7) . .
C68 O8A K2 108.3(6) . .
C66A O8A K2 116.3(9) . .
O11 O11A C73 87.4(9) . .
O11 O11A C72A 37.9(8) . .
C73 O11A C72A 50.0(7) . .
O11 O11A C74 151.2(10) . .
C73 O11A C74 65.5(6) . .
C72A O11A C74 113.6(9) . .
O11 O11A K2 84.8(7) . .
C73 O11A K2 128.9(7) . .
C72A O11A K2 112.6(8) . .
C74 O11A K2 119.2(5) . .
C75 O12A O12 91.8(10) . .
C75 O12A C76 73.8(8) . .
O12 O12A C76 164.7(11) . .
C75 O12A C74A 44.8(8) . .
O12 O12A C74A 47.1(8) . .
C76 O12A C74A 118.6(11) . .
C75 O12A K2 134.7(8) . .
O12 O12A K2 77.8(6) . .
C76 O12A K2 116.1(6) . .
C74A O12A K2 109.7(8) . .
O10 O10A C71 92.5(9) . .
O10 O10A C70A 35.5(8) . .
C71 O10A C70A 57.8(8) . .
O10 O10A C72 156.9(10) . .
C71 O10A C72 64.4(7) . .
C70A O10A C72 121.7(9) . .
O10 O10A K2 84.0(7) . .
C71 O10A K2 135.6(7) . .
C70A O10A K2 113.5(8) . .
C72 O10A K2 111.8(5) . .
C28A C27A N3 113.0(15) . .
N4 C28A C27A 117.1(16) . .

loop_
_geom_bond_atom_site_label_1
_geom_bond_atom_site_label_2
_geom_bond_distance
_geom_bond_site_symmetry_2
Ga1 N2 1.956(3) .
Ga1 N1 1.983(3) .
Ga1A N1 1.845(4) .
Ga1A N2 1.972(4) .
Ga2 N4 1.964(3) .
Ga2 N3 1.974(3) .
Ga2A N3 1.861(4) .
Ga2A N4 1.925(4) .
K1 O3 2.807(3) .
K1 O14 2.816(3) .
K1 O6 2.850(3) .
K1 O5 2.859(3) .
K1 O2 2.871(3) .
K1 O1 2.875(3) .
K1 O13 2.932(3) .
K1 O4 2.957(3) .
K2 O11A 2.659(9) .
K2 O16 2.687(3) .
K2 O11 2.723(4) .
K2 O8 2.751(4) .
K2 O7 2.786(4) .
K2 O9A 2.790(11) .
K2 O10A 2.799(9) .
K2 O9 2.803(4) .
K2 O12 2.823(4) .
K2 O10 2.842(4) .
K2 O7A 2.845(10) .
K2 O12A 2.860(10) .
O1 C64 1.416(5) .
O1 C53 1.429(4) .
O2 C55 1.422(5) .
O2 C54 1.428(5) .
O3 C57 1.420(5) .
O3 C56 1.429(4) .
O4 C58 1.422(5) .
O4 C59 1.432(5) .
O5 C60 1.425(4) .
O5 C61 1.426(5) .
O6 C63 1.425(4) .
O6 C62 1.427(4) .
O7 O7A 1.013(10) .
O7 C76A 1.088(14) .
O7 C76 1.428(6) .
O7 C65 1.431(7) .
O8 O8A 0.970(9) .
O8 C66A 1.034(14) .
O8 C66 1.427(6) .
O8 C67 1.443(7) .
O9 O9A 0.840(9) .
O9 C68A 1.076(14) .
O9 C68 1.430(6) .
O9 C69 1.445(7) .
O10 O10A 0.866(9) .
O10 C70A 0.924(16) .
O10 C71 1.423(7) .
O10 C70 1.448(6) .
O11 O11A 0.877(9) .
O11 C72A 0.953(14) .
O11 C73 1.420(7) .
O11 C72 1.456(6) .
O12 O12A 1.000(9) .
O12 C74A 1.056(16) .
O12 C75 1.434(7) .
O12 C74 1.434(6) .
O13 C82 1.424(4) 3_576
O13 C77 1.436(5) .
O14 C78 1.421(5) .
O14 C79 1.421(5) .
O15 C80 1.418(5) .
O15 C81 1.419(5) .
O16 C83 1.418(5) .
O16 C88 1.442(5) 3_676
O17 C84 1.413(5) .
O17 C85 1.422(5) .
O18 C87 1.402(5) .
O18 C86 1.417(5) .
N1 C1A 1.409(10) .
N1 C3 1.414(4) .
N1 C1 1.423(6) .
N2 C2 1.395(5) .
N2 C2A 1.412(10) .
N2 C15 1.413(4) .
N3 C27 1.411(5) .
N3 C29 1.417(4) .
N3 C27A 1.422(9) .
N4 C28 1.406(5) .
N4 C28A 1.408(10) .
N4 C41 1.409(4) .
C1 C2 1.374(6) .
C1A C2A 1.411(10) .
C3 C8 1.418(5) .
C3 C4 1.418(5) .
C4 C5 1.398(5) .
C4 C9 1.515(5) .
C5 C6 1.387(6) .
C6 C7 1.373(6) .
C7 C8 1.400(5) .
C8 C12 1.527(5) .
C9 C11 1.518(5) .
C9 C10 1.536(5) .
C12 C14 1.526(5) .
C12 C13 1.528(5) .
C15 C20 1.415(5) .
C15 C16 1.417(5) .
C16 C17 1.388(5) .
C16 C21 1.520(5) .
C17 C18 1.388(6) .
C18 C19 1.384(6) .
C19 C20 1.398(5) .
C20 C24 1.526(5) .
C21 C22 1.524(6) .
C21 C23 1.538(6) .
C24 C26 1.528(5) .
C24 C25 1.530(5) .
C27 C28 1.383(6) .
C29 C30 1.411(5) .
C29 C34 1.426(5) .
C30 C31 1.393(5) .
C30 C35 1.527(5) .
C31 C32 1.386(5) .
C32 C33 1.375(5) .
C33 C34 1.393(5) .
C34 C38 1.521(5) .
C35 C37 1.522(5) .
C35 C36 1.537(5) .
C38 C39 1.479(6) .
C38 C40 1.529(5) .
C41 C46 1.414(5) .
C41 C42 1.420(5) .
C42 C43 1.401(5) .
C42 C47 1.513(5) .
C43 C44 1.377(6) .
C44 C45 1.378(5) .
C45 C46 1.402(5) .
C46 C50 1.516(5) .
C47 C49 1.533(5) .
C47 C48 1.538(5) .
C50 C51 1.530(5) .
C50 C52 1.536(5) .
C53 C54 1.482(6) .
C55 C56 1.493(6) .
C57 C58 1.495(6) .
C59 C60 1.482(6) .
C61 C62 1.486(6) .
C63 C64 1.494(5) .
C65 O7A 0.889(10) .
C65 C76A 1.089(16) .
C65 C66 1.464(9) .
C66 C66A 1.266(15) .
C66 O7A 1.385(11) .
C67 O8A 0.889(10) .
C67 C66A 1.201(15) .
C67 C68 1.424(9) .
C68 C68A 1.213(14) .
C68 O8A 1.397(12) .
C69 O9A 0.959(11) .
C69 C68A 1.284(15) .
C69 C70 1.394(8) .
C70 C70A 1.173(17) .
C70 O9A 1.524(12) .
C71 O10A 1.091(10) .
C71 C70A 1.287(17) .
C71 C72 1.412(8) .
C72 C72A 1.315(15) .
C72 O10A 1.485(11) .
C73 C72A 1.150(15) .
C73 O11A 1.157(10) .
C73 C74 1.475(8) .
C74 C74A 1.431(18) .
C74 O11A 1.513(11) .
C75 O12A 0.996(10) .
C75 C74A 1.016(16) .
C75 C76 1.467(8) .
C76 C76A 1.377(16) .
C76 O12A 1.390(11) .
C77 C78 1.499(6) .
C79 C80 1.501(6) .
C81 C82 1.497(6) .
C82 O13 1.424(4) 3_576
C83 C84 1.483(6) .
C85 C86 1.476(7) .
C87 C88 1.488(6) .
C88 O16 1.442(5) 3_676
C88 K2 3.477(4) 3_676
C72A O11A 1.477(17) .
C74A O12A 1.441(19) .
C70A O10A 1.479(18) .
C66A O8A 1.421(17) .
C68A O9A 1.440(17) .
C76A O7A 1.446(17) .
C27A C28A 1.408(10) .
